data_1553573
loop_
_publ_author_name
'Chen, Jichao'
'Wang, Tianyu'
'Wang, Tong'
'Lin, Aijun'
'Yao, Hequan'
'Xu, Jinyi'

_publ_section_title
;
 Copper-catalyzed C5-selective thio/selenocyanation of 8-aminoquinolines
;
_journal_issue 1
_journal_name_full 'Organic Chemistry Frontiers'
_journal_page_first 130
_journal_paper_doi 10.1039/C6QO00590J
_journal_volume 4
_journal_year 2017
_chemical_formula_sum 'C14 H13 N3 O S'
_chemical_formula_weight 271.33
_space_group_crystal_system triclinic
_space_group_IT_number 2
_space_group_name_Hall '-P 1'
_space_group_name_H-M_alt 'P -1'
_atom_sites_solution_hydrogens mixed
_audit_creation_method SHELXL-2013
_audit_update_record
;
2016-06-05 deposited with the CCDC.
2016-10-24 downloaded from the CCDC.
;
_cell_angle_alpha 85.960(7)
_cell_angle_beta 77.314(7)
_cell_angle_gamma 66.467(7)
_cell_formula_units_Z 2
_cell_length_a 7.680(5)
_cell_length_b 8.494(5)
_cell_length_c 11.449(7)
_cell_measurement_reflns_used 1593
_cell_measurement_temperature 296(2)
_cell_measurement_theta_max 25.01
_cell_measurement_theta_min 2.619
_cell_volume 667.9(7)
_computing_structure_refinement 'SHELXL-2013 (Sheldrick, 2013)'
_diffrn_ambient_temperature 296(2)
_diffrn_measured_fraction_theta_full 0.982
_diffrn_measured_fraction_theta_max 0.889
_diffrn_measurement_device_type 'Bruker Smart Aepex CCD'
_diffrn_radiation_type MoK\a
_diffrn_radiation_wavelength 0.71073
_diffrn_reflns_av_R_equivalents 0.0253
_diffrn_reflns_av_unetI/netI 0.0372
_diffrn_reflns_Laue_measured_fraction_full 0.982
_diffrn_reflns_Laue_measured_fraction_max 0.889
_diffrn_reflns_limit_h_max 9
_diffrn_reflns_limit_h_min -9
_diffrn_reflns_limit_k_max 9
_diffrn_reflns_limit_k_min -10
_diffrn_reflns_limit_l_max 14
_diffrn_reflns_limit_l_min -13
_diffrn_reflns_number 5029
_diffrn_reflns_point_group_measured_fraction_full 0.982
_diffrn_reflns_point_group_measured_fraction_max 0.889
_diffrn_reflns_theta_full 25.242
_diffrn_reflns_theta_max 26.766
_diffrn_reflns_theta_min 1.823
_exptl_absorpt_coefficient_mu 0.237
_exptl_crystal_colour colorless
_exptl_crystal_density_diffrn 1.349
_exptl_crystal_description block
_exptl_crystal_F_000 284
_exptl_crystal_size_max 0.100
_exptl_crystal_size_mid 0.100
_exptl_crystal_size_min 0.060
_refine_diff_density_max 0.312
_refine_diff_density_min -0.224
_refine_diff_density_rms 0.042
_refine_ls_extinction_coef 0.017(8)
_refine_ls_extinction_expression Fc^*^=kFc[1+0.001xFc^2^\l^3^/sin(2\q)]^-1/4^
_refine_ls_extinction_method SHELXL
_refine_ls_goodness_of_fit_ref 0.986
_refine_ls_hydrogen_treatment constr
_refine_ls_matrix_type full
_refine_ls_number_parameters 174
_refine_ls_number_reflns 2544
_refine_ls_number_restraints 280
_refine_ls_restrained_S_all 0.981
_refine_ls_R_factor_all 0.0618
_refine_ls_R_factor_gt 0.0458
_refine_ls_shift/su_max 0.172
_refine_ls_shift/su_mean 0.006
_refine_ls_structure_factor_coef Fsqd
_refine_ls_weighting_details
;
 w=1/[\s^2^(Fo^2^)+(0.1184P)^2^]
 where P=(Fo^2^+2Fc^2^)/3
;
_refine_ls_weighting_scheme calc
_refine_ls_wR_factor_gt 0.1472
_refine_ls_wR_factor_ref 0.1661
_reflns_Friedel_coverage 0.000
_reflns_number_gt 1906
_reflns_number_total 2544
_reflns_threshold_expression 'I > 2\s(I)'
_cod_data_source_file c6qo00590j2.cif
_cod_data_source_block A
_cod_database_code 1553573
_shelx_space_group_comment
;
The symmetry employed for this shelxl refinement is uniquely defined
by the following loop, which should always be used as a source of
symmetry information in preference to the above space-group names.
They are only intended as comments.
;
_shelx_estimated_absorpt_t_min 0.977
_shelx_estimated_absorpt_t_max 0.986
_shelxl_version_number 2013-2

loop_
_space_group_symop_operation_xyz
'x, y, z'
'-x, -y, -z'

loop_
_atom_site_label
_atom_site_type_symbol
_atom_site_fract_x
_atom_site_fract_y
_atom_site_fract_z
_atom_site_U_iso_or_equiv
_atom_site_adp_type
_atom_site_occupancy
_atom_site_site_symmetry_order
_atom_site_calc_flag
_atom_site_refinement_flags_posn
_atom_site_refinement_flags_adp
C1 C 0.0964(3) 0.1559(3) 0.58933(18) 0.0419(5) Uani 1 1 d . U
C2 C 0.0067(3) 0.2772(3) 0.5124(2) 0.0510(5) Uani 1 1 d . U
H2 H -0.0908 0.3816 0.5423 0.061 Uiso 1 1 calc R U
C3 C 0.0620(3) 0.2437(3) 0.3888(2) 0.0526(5) Uani 1 1 d . U
H3 H 0.0008 0.3276 0.3378 0.063 Uiso 1 1 calc R U
C4 C 0.2019(3) 0.0929(3) 0.34132(18) 0.0466(5) Uani 1 1 d . U
C5 C 0.2999(3) -0.0380(3) 0.41714(18) 0.0423(5) Uani 1 1 d . U
C6 C 0.2471(3) -0.0035(3) 0.54205(18) 0.0412(5) Uani 1 1 d . U
C7 C 0.4483(3) -0.1980(3) 0.3774(2) 0.0527(6) Uani 1 1 d . U
H7 H 0.4873 -0.2271 0.2963 0.063 Uiso 1 1 calc R U
C8 C 0.5346(3) -0.3101(3) 0.4587(2) 0.0573(6) Uani 1 1 d . U
H8 H 0.6331 -0.4163 0.4335 0.069 Uiso 1 1 calc R U
C9 C 0.4741(3) -0.2643(3) 0.5797(2) 0.0559(6) Uani 1 1 d . U
H9 H 0.5363 -0.3419 0.6336 0.067 Uiso 1 1 calc R U
C10 C 0.4751(4) 0.0499(3) 0.14041(19) 0.0607(6) Uani 1 1 d . U
C11 C -0.0863(4) 0.3103(3) 0.7827(2) 0.0586(6) Uani 1 1 d . U
C12 C -0.0941(5) 0.2897(3) 0.9155(2) 0.0749(8) Uani 1 1 d . U
H12A H -0.1319 0.1948 0.9422 0.090 Uiso 1 1 calc R U
H12B H 0.0350 0.2604 0.9299 0.090 Uiso 1 1 calc R U
C13 C -0.2297(5) 0.4439(5) 0.9872(3) 0.1011(11) Uani 1 1 d . U
H13A H -0.3571 0.4763 0.9693 0.121 Uiso 1 1 calc R U
H13B H -0.1879 0.5371 0.9627 0.121 Uiso 1 1 calc R U
C14 C -0.2478(5) 0.4244(5) 1.1206(3) 0.0964(10) Uani 1 1 d . U
H14A H -0.2640 0.3195 1.1440 0.145 Uiso 1 1 calc R U
H14B H -0.3584 0.5198 1.1609 0.145 Uiso 1 1 calc R U
H14C H -0.1325 0.4215 1.1420 0.145 Uiso 1 1 calc R U
N1 N 0.6302(4) 0.0390(4) 0.1064(2) 0.0880(8) Uani 1 1 d . U
N2 N 0.3341(3) -0.1178(2) 0.62230(16) 0.0480(5) Uani 1 1 d . U
N3 N 0.0548(3) 0.1758(2) 0.71380(15) 0.0503(5) Uani 1 1 d . U
H3A H 0.1412 0.0830 0.7475 0.060 Uiso 1 1 d R U
O1 O -0.1975(3) 0.4356(2) 0.74022(17) 0.0914(7) Uani 1 1 d . U
S1 S 0.24688(9) 0.05669(9) 0.18352(5) 0.0642(3) Uani 1 1 d . U

loop_
_atom_site_aniso_label
_atom_site_aniso_U_11
_atom_site_aniso_U_22
_atom_site_aniso_U_33
_atom_site_aniso_U_23
_atom_site_aniso_U_13
_atom_site_aniso_U_12
C1 0.0449(10) 0.0482(11) 0.0350(10) 0.0028(8) -0.0081(8) -0.0213(8)
C2 0.0514(11) 0.0513(12) 0.0442(12) 0.0030(9) -0.0087(9) -0.0149(9)
C3 0.0537(12) 0.0601(13) 0.0418(11) 0.0111(9) -0.0127(9) -0.0205(10)
C4 0.0498(11) 0.0606(12) 0.0342(10) 0.0030(9) -0.0092(8) -0.0270(10)
C5 0.0449(10) 0.0496(11) 0.0387(10) 0.0009(8) -0.0074(8) -0.0258(9)
C6 0.0464(10) 0.0465(11) 0.0366(10) 0.0050(8) -0.0089(8) -0.0249(9)
C7 0.0585(12) 0.0539(13) 0.0453(12) -0.0052(10) -0.0042(9) -0.0241(10)
C8 0.0589(13) 0.0442(12) 0.0626(15) -0.0020(10) -0.0066(11) -0.0166(10)
C9 0.0603(13) 0.0464(12) 0.0610(14) 0.0108(10) -0.0175(11) -0.0203(10)
C10 0.0676(15) 0.0824(17) 0.0321(11) -0.0029(11) -0.0084(10) -0.0300(13)
C11 0.0708(14) 0.0531(13) 0.0451(13) -0.0040(10) -0.0051(10) -0.0202(11)
C12 0.0998(19) 0.0710(16) 0.0420(13) -0.0066(12) -0.0040(13) -0.0257(14)
C13 0.092(2) 0.119(2) 0.0589(18) -0.0251(17) -0.0072(15) -0.0068(18)
C14 0.097(2) 0.116(3) 0.0544(17) -0.0237(17) 0.0010(15) -0.0233(19)
N1 0.0748(15) 0.141(2) 0.0490(14) -0.0099(14) -0.0027(11) -0.0466(15)
N2 0.0543(10) 0.0482(10) 0.0438(10) 0.0078(8) -0.0141(8) -0.0217(8)
N3 0.0572(10) 0.0530(10) 0.0350(9) 0.0006(8) -0.0071(8) -0.0173(8)
O1 0.1059(15) 0.0731(13) 0.0518(11) -0.0045(9) -0.0100(10) 0.0070(11)
S1 0.0648(4) 0.0976(6) 0.0346(4) -0.0007(3) -0.0123(3) -0.0352(4)

loop_
_atom_type_symbol
_atom_type_description
_atom_type_scat_dispersion_real
_atom_type_scat_dispersion_imag
_atom_type_scat_source
C C 0.0033 0.0016 'International Tables Vol C Tables 4.2.6.8 and 6.1.1.4'
H H 0.0000 0.0000 'International Tables Vol C Tables 4.2.6.8 and 6.1.1.4'
N N 0.0061 0.0033 'International Tables Vol C Tables 4.2.6.8 and 6.1.1.4'
O O 0.0106 0.0060 'International Tables Vol C Tables 4.2.6.8 and 6.1.1.4'
S S 0.1246 0.1234 'International Tables Vol C Tables 4.2.6.8 and 6.1.1.4'

loop_
_geom_angle_atom_site_label_1
_geom_angle_atom_site_label_2
_geom_angle_atom_site_label_3
_geom_angle
C2 C1 N3 125.00(19)
C2 C1 C6 119.43(18)
N3 C1 C6 115.56(17)
C1 C2 C3 120.0(2)
C1 C2 H2 120.0
C3 C2 H2 120.0
C4 C3 C2 122.0(2)
C4 C3 H3 119.0
C2 C3 H3 119.0
C3 C4 C5 120.39(19)
C3 C4 S1 118.25(17)
C5 C4 S1 121.19(16)
C4 C5 C7 125.12(19)
C4 C5 C6 117.81(18)
C7 C5 C6 117.05(19)
N2 C6 C5 122.70(18)
N2 C6 C1 116.98(18)
C5 C6 C1 120.33(18)
C8 C7 C5 119.5(2)
C8 C7 H7 120.3
C5 C7 H7 120.3
C7 C8 C9 119.4(2)
C7 C8 H8 120.3
C9 C8 H8 120.3
N2 C9 C8 123.9(2)
N2 C9 H9 118.1
C8 C9 H9 118.1
N1 C10 S1 176.1(2)
O1 C11 N3 122.6(2)
O1 C11 C12 122.9(2)
N3 C11 C12 114.5(2)
C13 C12 C11 113.8(3)
C13 C12 H12A 108.8
C11 C12 H12A 108.8
C13 C12 H12B 108.8
C11 C12 H12B 108.8
H12A C12 H12B 107.7
C12 C13 C14 115.0(3)
C12 C13 H13A 108.5
C14 C13 H13A 108.5
C12 C13 H13B 108.5
C14 C13 H13B 108.5
H13A C13 H13B 107.5
C13 C14 H14A 109.5
C13 C14 H14B 109.5
H14A C14 H14B 109.5
C13 C14 H14C 109.5
H14A C14 H14C 109.5
H14B C14 H14C 109.5
C9 N2 C6 117.49(19)
C11 N3 C1 128.0(2)
C11 N3 H3A 121.4
C1 N3 H3A 110.6
C10 S1 C4 100.99(10)

loop_
_geom_bond_atom_site_label_1
_geom_bond_atom_site_label_2
_geom_bond_distance
C1 C2 1.372(3)
C1 N3 1.397(3)
C1 C6 1.429(3)
C2 C3 1.400(3)
C2 H2 0.9300
C3 C4 1.354(3)
C3 H3 0.9300
C4 C5 1.428(3)
C4 S1 1.788(2)
C5 C7 1.406(3)
C5 C6 1.416(3)
C6 N2 1.363(3)
C7 C8 1.361(3)
C7 H7 0.9300
C8 C9 1.392(4)
C8 H8 0.9300
C9 N2 1.315(3)
C9 H9 0.9300
C10 N1 1.137(3)
C10 S1 1.692(3)
C11 O1 1.218(3)
C11 N3 1.365(3)
C11 C12 1.509(4)
C12 C13 1.470(4)
C12 H12A 0.9700
C12 H12B 0.9700
C13 C14 1.506(4)
C13 H13A 0.9700
C13 H13B 0.9700
C14 H14A 0.9600
C14 H14B 0.9600
C14 H14C 0.9600
N3 H3A 0.9288

loop_
_geom_torsion_atom_site_label_1
_geom_torsion_atom_site_label_2
_geom_torsion_atom_site_label_3
_geom_torsion_atom_site_label_4
_geom_torsion
N3 C1 C2 C3 179.26(19)
C6 C1 C2 C3 0.5(3)
C1 C2 C3 C4 0.6(4)
C2 C3 C4 C5 -0.6(3)
C2 C3 C4 S1 174.83(17)
C3 C4 C5 C7 -179.3(2)
S1 C4 C5 C7 5.5(3)
C3 C4 C5 C6 -0.6(3)
S1 C4 C5 C6 -175.88(14)
C4 C5 C6 N2 -178.59(18)
C7 C5 C6 N2 0.2(3)
C4 C5 C6 C1 1.7(3)
C7 C5 C6 C1 -179.50(18)
C2 C1 C6 N2 178.60(19)
N3 C1 C6 N2 -0.3(3)
C2 C1 C6 C5 -1.7(3)
N3 C1 C6 C5 179.44(16)
C4 C5 C7 C8 178.0(2)
C6 C5 C7 C8 -0.7(3)
C5 C7 C8 C9 0.1(3)
C7 C8 C9 N2 1.0(4)
O1 C11 C12 C13 -7.8(5)
N3 C11 C12 C13 172.8(3)
C11 C12 C13 C14 177.2(3)
C8 C9 N2 C6 -1.5(3)
C5 C6 N2 C9 0.9(3)
C1 C6 N2 C9 -179.45(19)
O1 C11 N3 C1 -0.4(4)
C12 C11 N3 C1 179.0(2)
C2 C1 N3 C11 4.3(4)
C6 C1 N3 C11 -176.9(2)
C3 C4 S1 C10 114.4(2)
C5 C4 S1 C10 -70.23(19)
